data_4082880
loop_
_publ_author_name
'Goto, Eri'
'Begum, Rowshan Ara'
'Ueno, Chiaki'
'Hosokawa, Aya'
'Yamamoto, Chie'
'Nakamae, Kanako'
'Kure, Bunsho'
'Nakajima, Takayuki'
'Kajiwara, Takashi'
'Tanase, Tomoaki'

_publ_section_title
;
 Electron-Deficient Pt2M2Pt2Hexanuclear Metal Strings (M = Pt, Pd)
 Supported by Triphosphine Ligands
;
_journal_issue 8
_journal_name_full Organometallics
_journal_page_first 1893
_journal_paper_doi 10.1021/om401211d
_journal_volume 33
_journal_year 2014
_chemical_formula_moiety 'C94.50 H89 Au Cl8 F12 N P9 Pt3 '
_chemical_formula_sum 'C94.5 H89 Au Cl8 F12 N P9 Pt3'
_chemical_formula_weight 2811.35
_space_group_IT_number 14
_symmetry_cell_setting monoclinic
_symmetry_Int_Tables_number 14
_symmetry_space_group_name_Hall '-P 2ybc'
_symmetry_space_group_name_H-M 'P 1 21/c 1'
_cell_angle_alpha 90.0000
_cell_angle_beta 96.145(3)
_cell_angle_gamma 90.0000
_cell_formula_units_Z 4
_cell_length_a 16.4325(11)
_cell_length_b 23.6825(15)
_cell_length_c 27.6089(19)
_cell_measurement_reflns_used 23811
_cell_measurement_temperature 153(2)
_cell_measurement_theta_max 27.5
_cell_measurement_theta_min 3.1
_cell_volume 10682.6(12)
_computing_cell_refinement CrystalClear
_computing_data_collection CrystalClear
_computing_data_reduction CrystalStructure
_computing_molecular_graphics 'Mercury 3.1'
_computing_publication_material 'CrystalStructure 3.8'
_computing_structure_refinement SHELXL
_computing_structure_solution SIR92
_diffrn_ambient_temperature 153(2)
_diffrn_detector_area_resol_mean 7.31
_diffrn_measured_fraction_theta_full 0.818
_diffrn_measured_fraction_theta_max 0.824
_diffrn_measurement_device_type 'Rigaku Mercury'
_diffrn_measurement_method \w
_diffrn_radiation_type 'Mo K\a'
_diffrn_radiation_wavelength 0.71070
_diffrn_reflns_av_R_equivalents 0.065
_diffrn_reflns_limit_h_max 21
_diffrn_reflns_limit_h_min -20
_diffrn_reflns_limit_k_max 28
_diffrn_reflns_limit_k_min -29
_diffrn_reflns_limit_l_max 35
_diffrn_reflns_limit_l_min -34
_diffrn_reflns_number 55744
_diffrn_reflns_theta_full 27.50
_diffrn_reflns_theta_max 27.42
_exptl_absorpt_coefficient_mu 5.673
_exptl_absorpt_correction_T_max 0.427
_exptl_absorpt_correction_T_min 0.253
_exptl_absorpt_correction_type multi-scan
_exptl_absorpt_process_details 'Jacobson, R. (1998) Private communication'
_exptl_crystal_colour orange
_exptl_crystal_density_diffrn 1.748
_exptl_crystal_density_method 'not measured'
_exptl_crystal_description prism
_exptl_crystal_F_000 5420.00
_exptl_crystal_size_max 0.35
_exptl_crystal_size_mid 0.25
_exptl_crystal_size_min 0.15
_refine_diff_density_max 2.11
_refine_diff_density_min -1.01
_refine_ls_extinction_method none
_refine_ls_goodness_of_fit_ref 1.093
_refine_ls_hydrogen_treatment refall
_refine_ls_number_parameters 1253
_refine_ls_number_reflns 23620
_refine_ls_R_factor_gt 0.0806
_refine_ls_shift/su_max 0.002
_refine_ls_structure_factor_coef Fsqd
_refine_ls_weighting_details 'w = 1/[\s^2^(Fo^2^)+(0.1524P)^2^+26.0686P] where P=(Fo^2^+2Fc^2^)/3'
_refine_ls_weighting_scheme calc
_refine_ls_wR_factor_ref 0.2390
_reflns_number_gt 14493
_reflns_number_total 23620
_reflns_threshold_expression F^2^>2.0\s(F^2^)
_cod_data_source_file om401211d_si_002.cif
_cod_data_source_block '_compound15'
_cod_depositor_comments 'Adding full bibliography for 4082877--4082881.cif.'
_cod_original_formula_sum 'C94.50 H89 Au Cl8 F12 N P9 Pt3 '
_cod_database_code 4082880

loop_
_symmetry_equiv_pos_site_id
_symmetry_equiv_pos_as_xyz
1 +X,+Y,+Z
2 -X,1/2+Y,1/2-Z
3 -X,-Y,-Z
4 +X,1/2-Y,1/2+Z

loop_
_atom_site_label
_atom_site_type_symbol
_atom_site_fract_x
_atom_site_fract_y
_atom_site_fract_z
_atom_site_U_iso_or_equiv
_atom_site_adp_type
_atom_site_occupancy
_atom_site_symmetry_multiplicity
_atom_site_calc_flag
_atom_site_refinement_flags
Au(1) Au 0.76100(3) 0.138930(19) 0.596970(16) 0.03208(14) Uani 1.00 1 d .
Pt(1) Pt 0.67202(3) 0.350380(18) 0.607150(15) 0.02836(14) Uani 1.00 1 d .
Pt(2) Pt 0.67896(3) 0.239940(18) 0.590360(15) 0.02768(14) Uani 1.00 1 d .
Pt(3) Pt 0.60926(3) 0.138110(18) 0.554890(16) 0.02953(14) Uani 1.00 1 d .
Cl(1) Cl 0.49193(18) 0.09163(14) 0.51371(11) 0.0411(6) Uani 1.00 1 d .
Cl(2) Cl 0.2380(6) 0.1664(5) 0.5004(4) 0.178(4) Uani 1.00 1 d .
Cl(3) Cl 0.3698(5) 0.2506(3) 0.5097(3) 0.135(2) Uani 1.00 1 d .
Cl(4) Cl 0.1807(6) 0.1389(4) 0.1032(6) 0.211(7) Uani 1.00 1 d .
Cl(5) Cl 0.1327(4) 0.2540(3) 0.1123(3) 0.125(2) Uani 1.00 1 d .
Cl(6) Cl 0.9654(5) 0.2878(4) 0.8066(2) 0.095(2) Uani 0.70 1 d P
Cl(7) Cl 0.8798(4) 0.3310(3) 0.8809(3) 0.0837(19) Uani 0.70 1 d P
Cl(8) Cl 0.9909(17) 0.2350(14) 0.8830(8) 0.255(14) Uani 0.60 1 d P
Cl(9) Cl 0.8126(18) -0.0423(15) 0.8147(11) 0.261(16) Uani 0.50 1 d P
Cl(10) Cl 0.969(2) 0.0401(15) 0.8665(17) 0.20(2) Uani 0.25 1 d P
Cl(11) Cl 0.988(2) 0.0008(19) 0.8922(13) 0.165(15) Uani 0.25 1 d P
P(1) P 0.72226(18) 0.33033(12) 0.68674(10) 0.0297(5) Uani 1.00 1 d .
P(2) P 0.62250(19) 0.22943(13) 0.66081(10) 0.0314(6) Uani 1.00 1 d .
P(3) P 0.5670(2) 0.11423(15) 0.62906(12) 0.0385(7) Uani 1.00 1 d .
P(4) P 0.63952(19) 0.36498(12) 0.52423(11) 0.0305(6) Uani 1.00 1 d .
P(5) P 0.73377(19) 0.26111(12) 0.52068(10) 0.0295(6) Uani 1.00 1 d .
P(6) P 0.66644(19) 0.14866(13) 0.48302(11) 0.0309(6) Uani 1.00 1 d .
P(7) P 0.88653(19) 0.09796(14) 0.61436(13) 0.0383(7) Uani 1.00 1 d .
P(8) P 0.7185(2) 0.33849(18) 0.32442(13) 0.0504(8) Uani 1.00 1 d .
P(9) P 1.1433(6) 0.1905(4) 0.9178(3) 0.072(2) Uani 0.50 1 d P
P(10) P 1.2232(7) 0.2696(5) 0.7969(5) 0.102(4) Uani 0.50 1 d P
F(1) F 0.6341(5) 0.3185(3) 0.2948(2) 0.053(2) Uani 1.00 1 d .
F(2) F 0.7496(8) 0.2749(5) 0.3211(5) 0.110(4) Uani 1.00 1 d .
F(3) F 0.6835(10) 0.3237(7) 0.3733(3) 0.127(6) Uani 1.00 1 d .
F(4) F 0.7542(6) 0.3517(5) 0.2735(3) 0.084(3) Uani 1.00 1 d .
F(5) F 0.6871(8) 0.4011(4) 0.3267(5) 0.096(3) Uani 1.00 1 d .
F(6) F 0.8033(7) 0.3565(5) 0.3529(3) 0.087(3) Uani 1.00 1 d .
F(7) F 1.202(2) 0.1714(19) 0.8784(16) 0.19(2) Uani 0.50 1 d P
F(8) F 1.1429(18) 0.2587(7) 0.9003(8) 0.100(8) Uani 0.50 1 d P
F(9) F 1.1406(19) 0.1294(8) 0.9283(11) 0.125(12) Uani 0.50 1 d P
F(10) F 1.0877(14) 0.2106(11) 0.9566(8) 0.096(8) Uani 0.50 1 d P
F(11) F 1.207(3) 0.200(2) 0.951(2) 0.30(4) Uani 0.50 1 d P
F(12) F 1.0554(19) 0.1760(10) 0.8848(12) 0.18(2) Uani 0.50 1 d P
F(13) F 1.237(2) 0.3290(9) 0.7759(10) 0.141(13) Uani 0.50 1 d P
F(14) F 1.1984(16) 0.2530(14) 0.7408(7) 0.129(11) Uani 0.50 1 d P
F(15) F 1.1470(12) 0.2961(12) 0.8015(9) 0.21(2) Uani 0.50 1 d P
F(16) F 1.193(2) 0.2222(11) 0.8183(15) 0.184(19) Uani 0.50 1 d P
F(17) F 1.3084(15) 0.2481(15) 0.8004(14) 0.21(2) Uani 0.50 1 d P
F(18) F 1.2701(16) 0.3011(14) 0.8449(9) 0.154(15) Uani 0.50 1 d P
N(1) N 0.6395(6) 0.4751(4) 0.6368(4) 0.039(2) Uani 1.00 1 d .
C(1) C 0.6554(8) 0.4299(5) 0.6226(4) 0.036(2) Uani 1.00 1 d .
C(2) C 0.6923(7) 0.2608(4) 0.7102(4) 0.033(2) Uani 1.00 1 d .
C(3) C 0.6162(9) 0.1550(5) 0.6799(4) 0.040(2) Uani 1.00 1 d .
C(4) C 0.6581(8) 0.3035(5) 0.4867(4) 0.039(2) Uani 1.00 1 d .
C(5) C 0.7497(7) 0.1997(5) 0.4824(4) 0.036(2) Uani 1.00 1 d .
C(11) C 0.6291(11) 0.5292(6) 0.6551(5) 0.058(4) Uani 1.00 1 d .
C(12) C 0.6948(12) 0.5633(7) 0.6686(8) 0.077(5) Uani 1.00 1 d .
C(13) C 0.6813(16) 0.6152(8) 0.6919(9) 0.102(8) Uani 1.00 1 d .
C(14) C 0.6020(18) 0.6307(10) 0.6939(9) 0.100(7) Uani 1.00 1 d .
C(15) C 0.5337(14) 0.5975(9) 0.6819(8) 0.091(6) Uani 1.00 1 d .
C(16) C 0.5471(13) 0.5459(7) 0.6603(6) 0.071(5) Uani 1.00 1 d .
C(17) C 0.7807(17) 0.5453(10) 0.6633(13) 0.129(11) Uani 1.00 1 d .
C(18) C 0.4740(11) 0.5061(9) 0.6449(7) 0.078(5) Uani 1.00 1 d .
C(111) C 0.6934(11) 0.3791(6) 0.7322(5) 0.055(3) Uani 1.00 1 d .
C(112) C 0.6076(13) 0.3967(7) 0.7290(5) 0.078(6) Uani 1.00 1 d .
C(113) C 0.5814(19) 0.4298(11) 0.7659(8) 0.110(9) Uani 1.00 1 d .
C(114) C 0.6423(18) 0.4473(8) 0.8053(8) 0.097(8) Uani 1.00 1 d .
C(115) C 0.7182(19) 0.4291(8) 0.8068(7) 0.101(8) Uani 1.00 1 d .
C(116) C 0.7447(15) 0.3959(7) 0.7736(6) 0.078(5) Uani 1.00 1 d .
C(121) C 0.8320(9) 0.3320(6) 0.6928(6) 0.056(3) Uani 1.00 1 d .
C(122) C 0.8745(9) 0.3837(7) 0.6904(8) 0.076(5) Uani 1.00 1 d .
C(123) C 0.9547(15) 0.3852(14) 0.6934(9) 0.120(10) Uani 1.00 1 d .
C(124) C 1.0008(12) 0.3388(14) 0.6967(11) 0.121(10) Uani 1.00 1 d .
C(125) C 0.9655(12) 0.2832(15) 0.6952(12) 0.130(12) Uani 1.00 1 d .
C(126) C 0.8806(12) 0.2815(10) 0.6963(12) 0.124(11) Uani 1.00 1 d .
C(211) C 0.5231(8) 0.2632(6) 0.6664(5) 0.048(3) Uani 1.00 1 d .
C(212) C 0.4866(7) 0.2953(6) 0.6286(4) 0.044(3) Uani 1.00 1 d .
C(213) C 0.4147(10) 0.3230(9) 0.6341(6) 0.075(5) Uani 1.00 1 d .
C(214) C 0.3819(11) 0.3227(15) 0.6793(8) 0.121(11) Uani 1.00 1 d .
C(215) C 0.4181(10) 0.2884(11) 0.7165(6) 0.091(7) Uani 1.00 1 d .
C(216) C 0.4904(9) 0.2606(8) 0.7109(5) 0.059(4) Uani 1.00 1 d .
C(311) C 0.4594(9) 0.1214(6) 0.6365(5) 0.054(4) Uani 1.00 1 d .
C(312) C 0.4091(9) 0.1602(7) 0.6064(7) 0.077(6) Uani 1.00 1 d .
C(313) C 0.3296(10) 0.1699(9) 0.6141(10) 0.102(9) Uani 1.00 1 d .
C(314) C 0.300(2) 0.1412(13) 0.6546(11) 0.122(11) Uani 1.00 1 d .
C(315) C 0.3393(15) 0.1076(12) 0.6797(11) 0.102(8) Uani 1.00 1 d .
C(316) C 0.4222(12) 0.0962(9) 0.6727(7) 0.085(6) Uani 1.00 1 d .
C(321) C 0.5896(10) 0.0404(6) 0.6455(4) 0.053(3) Uani 1.00 1 d .
C(322) C 0.5661(9) -0.0014(5) 0.6139(5) 0.048(3) Uani 1.00 1 d .
C(323) C 0.5776(13) -0.0607(6) 0.6230(7) 0.070(5) Uani 1.00 1 d .
C(324) C 0.6178(19) -0.0733(8) 0.6675(8) 0.126(12) Uani 1.00 1 d .
C(325) C 0.638(2) -0.0340(10) 0.7000(10) 0.149(15) Uani 1.00 1 d .
C(326) C 0.6291(16) 0.0264(8) 0.6904(6) 0.094(8) Uani 1.00 1 d .
C(411) C 0.7020(8) 0.4191(5) 0.5007(5) 0.042(2) Uani 1.00 1 d .
C(412) C 0.6901(9) 0.4351(6) 0.4507(5) 0.053(3) Uani 1.00 1 d .
C(413) C 0.7415(11) 0.4759(7) 0.4339(6) 0.064(4) Uani 1.00 1 d .
C(414) C 0.8011(12) 0.5006(6) 0.4628(7) 0.071(5) Uani 1.00 1 d .
C(415) C 0.8156(10) 0.4866(7) 0.5123(7) 0.066(4) Uani 1.00 1 d .
C(416) C 0.7657(8) 0.4476(6) 0.5311(5) 0.048(3) Uani 1.00 1 d .
C(421) C 0.5328(9) 0.3852(6) 0.5051(5) 0.049(3) Uani 1.00 1 d .
C(422) C 0.4983(11) 0.3700(8) 0.4589(8) 0.085(6) Uani 1.00 1 d .
C(423) C 0.4089(15) 0.3865(11) 0.4433(8) 0.108(9) Uani 1.00 1 d .
C(424) C 0.3682(10) 0.4129(8) 0.4772(7) 0.083(6) Uani 1.00 1 d .
C(425) C 0.4094(16) 0.4280(15) 0.5209(10) 0.165(16) Uani 1.00 1 d .
C(426) C 0.4904(17) 0.4128(13) 0.5324(12) 0.157(15) Uani 1.00 1 d .
C(511) C 0.8272(7) 0.3016(5) 0.5192(4) 0.036(2) Uani 1.00 1 d .
C(512) C 0.8515(9) 0.3210(6) 0.4746(5) 0.053(3) Uani 1.00 1 d .
C(513) C 0.9190(10) 0.3529(7) 0.4718(7) 0.066(4) Uani 1.00 1 d .
C(514) C 0.9667(10) 0.3659(6) 0.5145(8) 0.068(5) Uani 1.00 1 d .
C(515) C 0.9472(9) 0.3484(6) 0.5593(8) 0.066(5) Uani 1.00 1 d .
C(516) C 0.8753(7) 0.3164(6) 0.5619(5) 0.048(3) Uani 1.00 1 d .
C(611) C 0.5983(8) 0.1727(5) 0.4303(4) 0.043(2) Uani 1.00 1 d .
C(612) C 0.6218(8) 0.1694(6) 0.3844(4) 0.045(3) Uani 1.00 1 d .
C(613) C 0.5764(12) 0.1923(7) 0.3445(5) 0.065(4) Uani 1.00 1 d .
C(614) C 0.5022(13) 0.2179(7) 0.3522(6) 0.072(5) Uani 1.00 1 d .
C(615) C 0.4764(9) 0.2211(7) 0.3965(6) 0.057(3) Uani 1.00 1 d .
C(616) C 0.5218(8) 0.1972(5) 0.4381(5) 0.043(2) Uani 1.00 1 d .
C(621) C 0.7091(6) 0.0828(4) 0.4639(3) 0.030(2) Uani 1.00 1 d .
C(622) C 0.6603(8) 0.0352(5) 0.4556(6) 0.051(3) Uani 1.00 1 d .
C(623) C 0.6903(10) -0.0155(7) 0.4432(6) 0.065(4) Uani 1.00 1 d .
C(624) C 0.7713(10) -0.0207(6) 0.4351(6) 0.059(4) Uani 1.00 1 d .
C(625) C 0.8219(9) 0.0246(6) 0.4427(6) 0.061(4) Uani 1.00 1 d .
C(626) C 0.7925(9) 0.0766(6) 0.4568(7) 0.065(4) Uani 1.00 1 d .
C(711) C 0.8819(9) 0.0219(5) 0.6150(5) 0.051(3) Uani 1.00 1 d .
C(712) C 0.938(2) -0.0109(11) 0.6390(9) 0.118(10) Uani 1.00 1 d .
C(713) C 0.9205(18) -0.0757(11) 0.6371(10) 0.104(8) Uani 1.00 1 d .
C(714) C 0.8515(19) -0.0961(13) 0.6126(9) 0.107(7) Uani 1.00 1 d .
C(715) C 0.8033(18) -0.0611(10) 0.5898(10) 0.101(7) Uani 1.00 1 d .
C(716) C 0.8114(12) -0.0026(8) 0.5907(9) 0.088(6) Uani 1.00 1 d .
C(721) C 0.9459(8) 0.1178(6) 0.6703(5) 0.051(3) Uani 1.00 1 d .
C(722) C 0.9068(11) 0.1270(7) 0.7123(5) 0.056(3) Uani 1.00 1 d .
C(723) C 0.9500(12) 0.1403(8) 0.7525(8) 0.079(5) Uani 1.00 1 d .
C(724) C 1.0334(10) 0.1459(11) 0.7575(7) 0.091(7) Uani 1.00 1 d .
C(725) C 1.0737(11) 0.1298(13) 0.7196(9) 0.112(9) Uani 1.00 1 d .
C(726) C 1.0327(9) 0.1241(9) 0.6760(6) 0.072(5) Uani 1.00 1 d .
C(731) C 0.9490(7) 0.1158(5) 0.5653(4) 0.042(2) Uani 1.00 1 d .
C(732) C 0.9890(10) 0.0748(7) 0.5399(5) 0.062(4) Uani 1.00 1 d .
C(733) C 1.0323(11) 0.0944(7) 0.5030(7) 0.070(4) Uani 1.00 1 d .
C(734) C 1.0361(10) 0.1501(7) 0.4889(6) 0.065(4) Uani 1.00 1 d .
C(735) C 0.9990(10) 0.1878(7) 0.5160(6) 0.063(4) Uani 1.00 1 d .
C(736) C 0.9536(8) 0.1720(5) 0.5548(5) 0.042(2) Uani 1.00 1 d .
C(801) C 0.304(2) 0.2009(18) 0.4728(13) 0.178(18) Uani 1.00 1 d .
C(802) C 0.172(2) 0.213(2) 0.0746(15) 0.21(2) Uani 1.00 1 d .
C(803) C 0.9280(17) 0.2726(11) 0.8604(12) 0.121(10) Uani 1.00 1 d .
C(804) C 0.902(2) -0.013(2) 0.8456(17) 0.15(3) Uani 0.50 1 d P
H(1) H 0.7410 0.2366 0.7180 0.040 Uiso 1.00 1 c R
H(2) H 0.6643 0.2656 0.7400 0.040 Uiso 1.00 1 c R
H(3) H 0.6718 0.1400 0.6897 0.048 Uiso 1.00 1 c R
H(4) H 0.5841 0.1521 0.7082 0.048 Uiso 1.00 1 c R
H(5) H 0.6070 0.2816 0.4791 0.047 Uiso 1.00 1 c R
H(6) H 0.6778 0.3157 0.4557 0.047 Uiso 1.00 1 c R
H(7) H 0.7534 0.2124 0.4486 0.043 Uiso 1.00 1 c R
H(8) H 0.8022 0.1813 0.4943 0.043 Uiso 1.00 1 c R
H(9) H 0.7255 0.6381 0.7055 0.122 Uiso 1.00 1 c R
H(10) H 0.5926 0.6681 0.7047 0.119 Uiso 1.00 1 c R
H(11) H 0.4805 0.6094 0.6880 0.110 Uiso 1.00 1 c R
H(12) H 0.8037 0.5260 0.6931 0.154 Uiso 1.00 1 c R
H(13) H 0.8139 0.5785 0.6578 0.154 Uiso 1.00 1 c R
H(14) H 0.7807 0.5195 0.6355 0.154 Uiso 1.00 1 c R
H(15) H 0.4540 0.5129 0.6107 0.093 Uiso 1.00 1 c R
H(16) H 0.4299 0.5133 0.6654 0.093 Uiso 1.00 1 c R
H(17) H 0.4919 0.4667 0.6490 0.093 Uiso 1.00 1 c R
H(18) H 0.5703 0.3857 0.7020 0.094 Uiso 1.00 1 c R
H(19) H 0.5256 0.4406 0.7654 0.131 Uiso 1.00 1 c R
H(20) H 0.6272 0.4720 0.8300 0.116 Uiso 1.00 1 c R
H(21) H 0.7561 0.4405 0.8334 0.121 Uiso 1.00 1 c R
H(22) H 0.7998 0.3830 0.7777 0.094 Uiso 1.00 1 c R
H(23) H 0.8444 0.4179 0.6866 0.091 Uiso 1.00 1 c R
H(24) H 0.9810 0.4209 0.6931 0.144 Uiso 1.00 1 c R
H(25) H 1.0587 0.3426 0.7001 0.146 Uiso 1.00 1 c R
H(26) H 0.9976 0.2500 0.6937 0.156 Uiso 1.00 1 c R
H(27) H 0.8545 0.2461 0.6994 0.149 Uiso 1.00 1 c R
H(28) H 0.5108 0.2983 0.5989 0.053 Uiso 1.00 1 c R
H(29) H 0.3867 0.3425 0.6072 0.090 Uiso 1.00 1 c R
H(30) H 0.3360 0.3455 0.6843 0.146 Uiso 1.00 1 c R
H(31) H 0.3931 0.2841 0.7458 0.109 Uiso 1.00 1 c R
H(32) H 0.5176 0.2398 0.7372 0.070 Uiso 1.00 1 c R
H(33) H 0.4316 0.1794 0.5807 0.093 Uiso 1.00 1 c R
H(34) H 0.2954 0.1945 0.5937 0.123 Uiso 1.00 1 c R
H(35) H 0.2460 0.1494 0.6619 0.147 Uiso 1.00 1 c R
H(36) H 0.3148 0.0883 0.7046 0.123 Uiso 1.00 1 c R
H(37) H 0.4525 0.0703 0.6938 0.102 Uiso 1.00 1 c R
H(38) H 0.5396 0.0092 0.5830 0.057 Uiso 1.00 1 c R
H(39) H 0.5588 -0.0888 0.5999 0.084 Uiso 1.00 1 c R
H(40) H 0.6312 -0.1116 0.6752 0.151 Uiso 1.00 1 c R
H(41) H 0.6606 -0.0455 0.7317 0.179 Uiso 1.00 1 c R
H(42) H 0.6491 0.0542 0.7135 0.113 Uiso 1.00 1 c R
H(43) H 0.6480 0.4183 0.4292 0.063 Uiso 1.00 1 c R
H(44) H 0.7337 0.4864 0.4005 0.077 Uiso 1.00 1 c R
H(45) H 0.8344 0.5283 0.4496 0.085 Uiso 1.00 1 c R
H(46) H 0.8592 0.5037 0.5325 0.079 Uiso 1.00 1 c R
H(47) H 0.7734 0.4394 0.5649 0.058 Uiso 1.00 1 c R
H(48) H 0.5292 0.3497 0.4375 0.102 Uiso 1.00 1 c R
H(49) H 0.3834 0.3787 0.4115 0.130 Uiso 1.00 1 c R
H(50) H 0.3115 0.4208 0.4706 0.100 Uiso 1.00 1 c R
H(51) H 0.3821 0.4492 0.5435 0.198 Uiso 1.00 1 c R
H(52) H 0.5162 0.4239 0.5634 0.188 Uiso 1.00 1 c R
H(53) H 0.8189 0.3112 0.4452 0.063 Uiso 1.00 1 c R
H(54) H 0.9333 0.3660 0.4413 0.079 Uiso 1.00 1 c R
H(55) H 1.0148 0.3877 0.5129 0.082 Uiso 1.00 1 c R
H(56) H 0.9815 0.3578 0.5880 0.079 Uiso 1.00 1 c R
H(57) H 0.8598 0.3051 0.5926 0.058 Uiso 1.00 1 c R
H(58) H 0.6714 0.1505 0.3798 0.053 Uiso 1.00 1 c R
H(59) H 0.5946 0.1908 0.3130 0.078 Uiso 1.00 1 c R
H(60) H 0.4692 0.2335 0.3251 0.086 Uiso 1.00 1 c R
H(61) H 0.4263 0.2399 0.4002 0.069 Uiso 1.00 1 c R
H(62) H 0.5023 0.1975 0.4693 0.052 Uiso 1.00 1 c R
H(63) H 0.6035 0.0383 0.4588 0.061 Uiso 1.00 1 c R
H(64) H 0.6554 -0.0475 0.4402 0.077 Uiso 1.00 1 c R
H(65) H 0.7915 -0.0555 0.4242 0.071 Uiso 1.00 1 c R
H(66) H 0.8782 0.0208 0.4384 0.073 Uiso 1.00 1 c R
H(67) H 0.8286 0.1079 0.4616 0.078 Uiso 1.00 1 c R
H(68) H 0.9856 0.0043 0.6565 0.142 Uiso 1.00 1 c R
H(69) H 0.9592 -0.1010 0.6533 0.124 Uiso 1.00 1 c R
H(70) H 0.8394 -0.1353 0.6124 0.128 Uiso 1.00 1 c R
H(71) H 0.7573 -0.0762 0.5702 0.121 Uiso 1.00 1 c R
H(72) H 0.7694 0.0206 0.5749 0.105 Uiso 1.00 1 c R
H(73) H 0.8491 0.1234 0.7112 0.068 Uiso 1.00 1 c R
H(74) H 0.9221 0.1466 0.7804 0.095 Uiso 1.00 1 c R
H(75) H 1.0618 0.1606 0.7865 0.109 Uiso 1.00 1 c R
H(76) H 1.1308 0.1227 0.7242 0.134 Uiso 1.00 1 c R
H(77) H 1.0616 0.1241 0.6480 0.086 Uiso 1.00 1 c R
H(78) H 0.9865 0.0358 0.5475 0.075 Uiso 1.00 1 c R
H(79) H 1.0616 0.0675 0.4861 0.084 Uiso 1.00 1 c R
H(80) H 1.0632 0.1613 0.4617 0.078 Uiso 1.00 1 c R
H(81) H 1.0036 0.2268 0.5087 0.075 Uiso 1.00 1 c R
H(82) H 0.9274 0.1995 0.5728 0.050 Uiso 1.00 1 c R
H(83) H 0.2734 0.2222 0.4457 0.213 Uiso 1.00 1 c R
H(84) H 0.3389 0.1732 0.4581 0.213 Uiso 1.00 1 c R
H(85) H 0.2267 0.2271 0.0684 0.246 Uiso 1.00 1 c R
H(86) H 0.1367 0.2120 0.0432 0.246 Uiso 1.00 1 c R

loop_
_atom_site_aniso_label
_atom_site_aniso_U_11
_atom_site_aniso_U_22
_atom_site_aniso_U_33
_atom_site_aniso_U_12
_atom_site_aniso_U_13
_atom_site_aniso_U_23
Au(1) 0.0326(2) 0.0315(2) 0.0328(2) -0.00013(17) 0.00648(18) -0.00099(17)
Pt(1) 0.0350(2) 0.0262(2) 0.0243(2) 0.00222(16) 0.00529(16) -0.00196(16)
Pt(2) 0.0350(2) 0.0247(2) 0.0245(2) -0.00043(16) 0.00863(16) -0.00197(16)
Pt(3) 0.0316(2) 0.0307(2) 0.0271(2) -0.00347(17) 0.00720(17) -0.00415(17)
Cl(1) 0.0363(14) 0.0487(18) 0.0381(15) -0.0090(12) 0.0033(11) -0.0072(13)
Cl(2) 0.140(7) 0.215(10) 0.191(9) -0.078(7) 0.075(7) -0.035(8)
Cl(3) 0.119(5) 0.106(5) 0.190(8) -0.004(4) 0.054(5) -0.004(5)
Cl(4) 0.126(7) 0.135(8) 0.346(18) 0.023(5) -0.092(9) -0.096(9)
Cl(5) 0.096(4) 0.151(6) 0.131(6) 0.014(4) 0.026(4) 0.020(5)
Cl(6) 0.095(5) 0.123(7) 0.069(4) 0.017(4) 0.018(3) -0.011(4)
Cl(7) 0.064(3) 0.079(4) 0.108(5) 0.010(3) 0.007(3) -0.007(4)
Cl(8) 0.26(2) 0.35(3) 0.151(17) 0.14(2) -0.008(17) -0.01(2)
Cl(9) 0.27(3) 0.31(4) 0.19(2) 0.08(3) 0.00(2) -0.06(2)
Cl(10) 0.29(7) 0.11(2) 0.20(5) 0.04(3) 0.09(4) 0.01(3)
Cl(11) 0.16(3) 0.16(3) 0.17(3) 0.03(2) 0.04(2) 0.01(3)
P(1) 0.0375(15) 0.0232(14) 0.0277(13) -0.0022(11) 0.0006(11) -0.0041(11)
P(2) 0.0383(15) 0.0342(16) 0.0231(13) -0.0066(12) 0.0098(11) -0.0033(11)
P(3) 0.0477(18) 0.0366(17) 0.0328(15) -0.0121(14) 0.0119(13) -0.0048(13)
P(4) 0.0382(15) 0.0267(14) 0.0266(14) 0.0081(11) 0.0033(11) -0.0006(11)
P(5) 0.0382(15) 0.0272(15) 0.0245(13) -0.0010(11) 0.0107(11) 0.0002(11)
P(6) 0.0367(15) 0.0303(15) 0.0269(14) -0.0010(11) 0.0092(11) -0.0051(11)
P(7) 0.0350(15) 0.0341(17) 0.0475(18) 0.0057(13) 0.0120(13) 0.0022(14)
P(8) 0.062(2) 0.053(2) 0.0366(18) -0.0073(18) 0.0081(15) -0.0030(16)
P(9) 0.065(5) 0.085(7) 0.069(5) 0.022(5) 0.027(4) 0.016(5)
P(10) 0.079(7) 0.098(9) 0.134(12) -0.040(7) 0.038(8) -0.025(8)
F(1) 0.057(4) 0.069(5) 0.034(3) -0.002(4) 0.010(3) -0.008(3)
F(2) 0.103(9) 0.087(8) 0.128(11) 0.020(7) -0.045(8) -0.004(8)
F(3) 0.179(13) 0.176(14) 0.030(5) -0.113(12) 0.024(6) -0.018(6)
F(4) 0.072(6) 0.134(10) 0.049(5) -0.028(6) 0.019(4) -0.007(5)
F(5) 0.105(9) 0.062(6) 0.122(10) 0.013(6) 0.015(7) -0.018(7)
F(6) 0.098(8) 0.107(9) 0.053(6) -0.031(6) -0.012(5) -0.001(5)
F(7) 0.20(4) 0.17(3) 0.21(4) -0.07(3) 0.06(3) -0.09(3)
F(8) 0.15(2) 0.096(18) 0.054(12) 0.045(16) 0.016(13) 0.002(11)
F(9) 0.15(2) 0.094(18) 0.15(2) 0.068(18) 0.08(2) 0.080(18)
F(10) 0.100(17) 0.12(2) 0.073(14) -0.039(15) 0.030(12) -0.018(14)
F(11) 0.28(6) 0.18(4) 0.40(9) 0.13(4) -0.18(6) -0.16(5)
F(12) 0.33(5) 0.059(16) 0.12(2) 0.07(2) -0.11(2) -0.004(16)
F(13) 0.23(3) 0.083(18) 0.11(2) -0.10(2) 0.01(2) 0.003(16)
F(14) 0.11(2) 0.17(3) 0.10(2) -0.07(2) -0.006(16) -0.041(19)
F(15) 0.35(7) 0.19(4) 0.09(2) -0.05(4) -0.08(3) 0.00(2)
F(16) 0.10(2) 0.31(6) 0.15(3) -0.04(3) 0.05(2) -0.03(3)
F(17) 0.18(4) 0.21(4) 0.22(5) -0.09(3) -0.08(3) 0.09(4)
F(18) 0.11(2) 0.14(2) 0.20(3) -0.03(2) -0.07(2) 0.02(2)
N(1) 0.047(5) 0.028(5) 0.043(5) 0.002(4) 0.004(4) 0.005(4)
C(1) 0.054(7) 0.029(6) 0.027(5) 0.007(5) 0.007(4) 0.006(4)
C(2) 0.039(6) 0.030(6) 0.030(5) -0.003(4) -0.001(4) 0.000(4)
C(3) 0.066(8) 0.025(6) 0.029(5) -0.014(5) 0.012(5) 0.003(4)
C(4) 0.054(7) 0.037(6) 0.027(5) -0.011(5) 0.007(5) 0.010(5)
C(5) 0.041(6) 0.035(6) 0.033(5) -0.011(5) 0.010(4) -0.011(5)
C(11) 0.096(12) 0.031(7) 0.046(8) 0.027(7) 0.003(7) -0.004(6)
C(12) 0.080(12) 0.044(9) 0.102(15) 0.002(8) -0.013(10) -0.022(9)
C(13) 0.109(17) 0.057(12) 0.126(19) 0.021(11) -0.048(14) -0.042(12)
C(14) 0.13(2) 0.070(14) 0.092(16) 0.005(14) -0.006(14) -0.021(12)
C(15) 0.096(15) 0.069(12) 0.110(17) 0.036(11) 0.011(12) -0.035(12)
C(16) 0.112(14) 0.046(9) 0.054(9) 0.035(9) -0.001(9) 0.004(7)
C(17) 0.13(2) 0.056(13) 0.20(3) -0.022(14) 0.03(2) -0.017(17)
C(18) 0.069(11) 0.083(13) 0.079(12) 0.022(10) 0.002(9) -0.023(10)
C(111) 0.103(12) 0.031(7) 0.031(6) -0.005(7) 0.009(7) 0.002(5)
C(112) 0.134(17) 0.061(10) 0.041(8) 0.065(11) 0.014(9) 0.006(7)
C(113) 0.16(2) 0.102(18) 0.073(14) 0.053(17) 0.048(16) 0.016(13)
C(114) 0.16(2) 0.069(13) 0.070(12) 0.059(14) 0.067(15) 0.001(10)
C(115) 0.18(2) 0.057(12) 0.058(12) -0.018(14) -0.000(13) -0.019(9)
C(116) 0.133(17) 0.050(10) 0.044(9) -0.012(10) -0.018(9) -0.004(7)
C(121) 0.047(7) 0.050(8) 0.067(9) -0.013(6) -0.004(6) 0.023(7)
C(122) 0.044(8) 0.046(9) 0.135(17) -0.034(7) 0.003(9) 0.022(10)
C(123) 0.078(15) 0.17(2) 0.102(18) -0.058(18) -0.036(13) 0.043(18)
C(124) 0.038(9) 0.16(2) 0.16(2) -0.013(13) -0.048(12) 0.05(2)
C(125) 0.038(9) 0.18(3) 0.18(2) 0.035(14) 0.016(13) 0.07(2)
C(126) 0.049(10) 0.085(15) 0.24(3) 0.034(10) 0.046(15) 0.077(19)
C(211) 0.047(7) 0.058(9) 0.040(7) -0.011(6) 0.016(5) -0.018(6)
C(212) 0.025(5) 0.070(9) 0.037(6) -0.012(5) -0.000(4) -0.011(6)
C(213) 0.060(10) 0.116(16) 0.046(9) 0.013(10) -0.002(7) 0.015(9)
C(214) 0.048(9) 0.24(3) 0.083(14) 0.068(16) 0.033(9) 0.003(17)
C(215) 0.043(8) 0.18(2) 0.056(10) 0.033(11) 0.019(7) 0.014(12)
C(216) 0.044(7) 0.091(12) 0.044(8) -0.002(7) 0.017(6) 0.005(7)
C(311) 0.056(8) 0.050(8) 0.061(9) -0.033(7) 0.032(7) -0.038(7)
C(312) 0.048(8) 0.061(10) 0.128(17) -0.008(8) 0.034(10) -0.063(11)
C(313) 0.044(9) 0.098(16) 0.17(2) -0.011(9) 0.037(12) -0.072(17)
C(314) 0.10(2) 0.11(2) 0.15(3) -0.032(18) 0.03(2) -0.04(2)
C(315) 0.104(19) 0.095(19) 0.11(2) -0.040(15) 0.025(15) -0.028(16)
C(316) 0.086(13) 0.090(14) 0.091(13) -0.043(11) 0.061(11) -0.041(11)
C(321) 0.086(10) 0.046(8) 0.029(6) -0.017(7) 0.008(6) -0.004(5)
C(322) 0.054(7) 0.033(7) 0.057(8) 0.006(5) 0.011(6) 0.007(6)
C(323) 0.115(15) 0.023(7) 0.074(11) -0.009(7) 0.013(10) -0.011(7)
C(324) 0.24(3) 0.034(9) 0.087(15) -0.017(13) -0.085(18) 0.022(9)
C(325) 0.27(4) 0.065(14) 0.094(18) -0.015(19) -0.08(2) 0.032(13)
C(326) 0.17(2) 0.054(10) 0.048(9) -0.042(12) -0.043(11) 0.015(8)
C(411) 0.053(7) 0.030(6) 0.046(7) 0.007(5) 0.023(5) 0.000(5)
C(412) 0.061(8) 0.049(8) 0.049(8) 0.002(6) 0.011(6) 0.014(6)
C(413) 0.070(10) 0.059(10) 0.064(10) -0.006(8) 0.017(8) 0.011(8)
C(414) 0.093(13) 0.035(8) 0.094(13) -0.001(8) 0.055(11) 0.011(8)
C(415) 0.059(9) 0.064(10) 0.077(11) -0.017(8) 0.019(8) -0.013(9)
C(416) 0.055(8) 0.041(7) 0.050(7) -0.008(6) 0.012(6) -0.004(6)
C(421) 0.061(8) 0.050(8) 0.038(7) 0.017(7) 0.005(6) 0.007(6)
C(422) 0.055(10) 0.109(16) 0.084(14) 0.000(10) -0.023(9) 0.001(12)
C(423) 0.106(17) 0.14(2) 0.070(13) -0.061(17) -0.033(12) 0.013(14)
C(424) 0.043(8) 0.093(14) 0.106(15) 0.031(9) -0.025(9) -0.017(12)
C(425) 0.088(18) 0.22(3) 0.17(3) 0.06(2) -0.062(19) -0.05(2)
C(426) 0.11(2) 0.17(3) 0.17(2) 0.04(2) -0.08(2) -0.06(2)
C(511) 0.040(6) 0.028(6) 0.043(6) -0.003(4) 0.015(5) -0.002(5)
C(512) 0.067(9) 0.047(8) 0.048(7) -0.015(7) 0.025(6) -0.012(6)
C(513) 0.058(9) 0.070(11) 0.077(12) -0.013(8) 0.038(9) 0.006(9)
C(514) 0.045(8) 0.045(9) 0.122(17) -0.011(6) 0.042(10) 0.009(9)
C(515) 0.033(7) 0.039(8) 0.126(16) -0.012(6) 0.007(8) -0.019(9)
C(516) 0.035(6) 0.053(8) 0.054(8) 0.008(6) -0.002(5) 0.004(6)
C(611) 0.052(7) 0.038(7) 0.039(6) -0.012(5) 0.005(5) -0.003(5)
C(612) 0.053(7) 0.056(8) 0.026(5) -0.005(6) 0.010(5) -0.001(5)
C(613) 0.113(14) 0.051(9) 0.032(7) 0.007(9) 0.012(7) -0.001(6)
C(614) 0.108(14) 0.046(9) 0.057(9) 0.020(9) -0.011(9) -0.004(7)
C(615) 0.045(7) 0.059(9) 0.068(10) 0.008(7) 0.003(6) 0.000(8)
C(616) 0.051(7) 0.037(7) 0.040(6) 0.004(5) -0.001(5) 0.008(5)
C(621) 0.035(5) 0.028(5) 0.027(5) -0.001(4) 0.007(4) -0.005(4)
C(622) 0.033(6) 0.040(7) 0.081(10) -0.004(5) 0.013(6) -0.033(7)
C(623) 0.066(10) 0.058(10) 0.074(10) -0.018(8) 0.026(8) -0.025(8)
C(624) 0.067(9) 0.036(7) 0.074(10) 0.004(7) 0.007(8) -0.021(7)
C(625) 0.052(8) 0.041(8) 0.090(12) 0.011(6) 0.017(7) -0.020(8)
C(626) 0.051(8) 0.037(8) 0.108(14) -0.004(6) 0.017(8) -0.023(8)
C(711) 0.059(8) 0.031(6) 0.068(9) 0.005(6) 0.038(7) 0.007(6)
C(712) 0.17(2) 0.090(16) 0.093(16) 0.086(17) 0.005(16) 0.008(13)
C(713) 0.13(2) 0.092(17) 0.098(17) 0.034(16) 0.037(16) 0.024(14)
C(714) 0.13(2) 0.096(19) 0.095(18) 0.002(17) 0.010(16) 0.010(15)
C(715) 0.13(2) 0.076(15) 0.105(18) 0.001(14) 0.032(15) -0.010(14)
C(716) 0.067(11) 0.051(10) 0.15(2) 0.010(8) 0.037(12) 0.004(11)
C(721) 0.044(7) 0.053(8) 0.060(8) 0.004(6) 0.026(6) -0.004(7)
C(722) 0.073(10) 0.068(10) 0.028(6) 0.001(8) 0.007(6) 0.011(6)
C(723) 0.069(11) 0.081(13) 0.082(13) -0.006(9) -0.020(9) -0.028(10)
C(724) 0.031(7) 0.17(2) 0.072(12) 0.002(10) 0.009(7) -0.020(12)
C(725) 0.035(8) 0.21(3) 0.089(15) 0.030(12) -0.005(9) 0.010(17)
C(726) 0.039(7) 0.116(15) 0.063(10) 0.010(9) 0.017(7) 0.017(10)
C(731) 0.039(6) 0.045(7) 0.044(7) 0.008(5) 0.016(5) -0.010(5)
C(732) 0.076(10) 0.062(10) 0.051(8) 0.019(8) 0.019(7) 0.009(7)
C(733) 0.065(10) 0.062(10) 0.089(12) 0.004(8) 0.042(9) -0.008(9)
C(734) 0.058(9) 0.074(12) 0.068(10) -0.010(8) 0.030(8) -0.001(8)
C(735) 0.058(9) 0.054(9) 0.078(11) -0.007(7) 0.017(8) 0.012(8)
C(736) 0.045(6) 0.030(6) 0.052(7) 0.003(5) 0.016(5) -0.000(5)
C(801) 0.21(4) 0.21(4) 0.13(2) -0.08(3) 0.08(2) -0.06(2)
C(802) 0.18(4) 0.29(6) 0.16(3) -0.05(3) 0.07(3) -0.07(3)
C(803) 0.104(19) 0.085(16) 0.16(2) 0.015(14) -0.030(18) -0.026(18)
C(804) 0.11(4) 0.26(9) 0.09(3) 0.05(5) -0.02(3) 0.01(4)

loop_
_atom_type_symbol
_atom_type_description
_atom_type_scat_dispersion_real
_atom_type_scat_dispersion_imag
_atom_type_scat_source
C C 0.003 0.002
;
International Tables for Crystallography
(1992, Vol. C, Tables 4.2.6.8 and 6.1.1.4)
;
H H 0.000 0.000
;
International Tables for Crystallography
(1992, Vol. C, Table 6.1.1.4)
;
Au Au -2.013 8.802
;
International Tables for Crystallography
(1992, Vol. C, Tables 4.2.6.8 and 6.1.1.4)
;
F F 0.017 0.010
;
International Tables for Crystallography
(1992, Vol. C, Tables 4.2.6.8 and 6.1.1.4)
;
N N 0.006 0.003
;
International Tables for Crystallography
(1992, Vol. C, Tables 4.2.6.8 and 6.1.1.4)
;
P P 0.102 0.094
;
International Tables for Crystallography
(1992, Vol. C, Tables 4.2.6.8 and 6.1.1.4)
;
Pt Pt -1.703 8.390
;
International Tables for Crystallography
(1992, Vol. C, Tables 4.2.6.8 and 6.1.1.4)
;
Cl Cl 0.148 0.159
;
International Tables for Crystallography
(1992, Vol. C, Tables 4.2.6.8 and 6.1.1.4)
;

loop_
_geom_angle_atom_site_label_1
_geom_angle_atom_site_label_2
_geom_angle_atom_site_label_3
_geom_angle
_geom_angle_publ_flag
Pt(2) Au(1) Pt(3) 62.740(16) yes
Pt(2) Au(1) P(7) 144.21(8) yes
Pt(3) Au(1) P(7) 151.66(8) yes
Pt(2) Pt(1) P(1) 86.91(7) yes
Pt(2) Pt(1) P(4) 89.10(7) yes
Pt(2) Pt(1) C(1) 173.6(3) yes
P(1) Pt(1) P(4) 171.58(11) yes
P(1) Pt(1) C(1) 92.0(3) yes
P(4) Pt(1) C(1) 92.8(3) yes
Au(1) Pt(2) Pt(1) 151.14(2) yes
Au(1) Pt(2) Pt(3) 56.768(15) yes
Au(1) Pt(2) P(2) 95.22(7) yes
Au(1) Pt(2) P(5) 90.70(7) yes
Pt(1) Pt(2) Pt(3) 152.08(2) yes
Pt(1) Pt(2) P(2) 85.93(7) yes
Pt(1) Pt(2) P(5) 87.64(7) yes
Pt(3) Pt(2) P(2) 90.91(7) yes
Pt(3) Pt(2) P(5) 94.50(7) yes
P(2) Pt(2) P(5) 173.54(10) yes
Au(1) Pt(3) Pt(2) 60.492(16) yes
Au(1) Pt(3) Cl(1) 152.48(8) yes
Au(1) Pt(3) P(3) 88.32(8) yes
Au(1) Pt(3) P(6) 85.69(7) yes
Pt(2) Pt(3) Cl(1) 147.00(8) yes
Pt(2) Pt(3) P(3) 92.95(8) yes
Pt(2) Pt(3) P(6) 91.07(7) yes
Cl(1) Pt(3) P(3) 90.31(11) yes
Cl(1) Pt(3) P(6) 91.31(10) yes
P(3) Pt(3) P(6) 170.00(11) yes
F(12) Cl(8) C(803) 154(2) yes
Cl(11) Cl(10) C(804) 75(3) yes
Cl(10) Cl(11) C(804) 66(2) yes
Pt(1) P(1) C(2) 115.7(3) yes
Pt(1) P(1) C(111) 115.8(4) yes
Pt(1) P(1) C(121) 109.7(5) yes
C(2) P(1) C(111) 103.1(6) yes
C(2) P(1) C(121) 106.8(6) yes
C(111) P(1) C(121) 104.9(7) yes
Pt(2) P(2) C(2) 108.2(4) yes
Pt(2) P(2) C(3) 113.1(4) yes
Pt(2) P(2) C(211) 118.4(4) yes
C(2) P(2) C(3) 102.9(5) yes
C(2) P(2) C(211) 104.5(5) yes
C(3) P(2) C(211) 108.3(6) yes
Pt(3) P(3) C(3) 113.9(4) yes
Pt(3) P(3) C(311) 117.9(4) yes
Pt(3) P(3) C(321) 112.5(4) yes
C(3) P(3) C(311) 102.8(6) yes
C(3) P(3) C(321) 104.6(5) yes
C(311) P(3) C(321) 103.6(7) yes
Pt(1) P(4) C(4) 113.9(4) yes
Pt(1) P(4) C(411) 112.4(4) yes
Pt(1) P(4) C(421) 115.7(4) yes
C(4) P(4) C(411) 103.0(6) yes
C(4) P(4) C(421) 104.8(6) yes
C(411) P(4) C(421) 105.8(6) yes
Pt(2) P(5) C(4) 104.7(4) yes
Pt(2) P(5) C(5) 114.1(4) yes
Pt(2) P(5) C(511) 123.4(4) yes
C(4) P(5) C(5) 106.1(5) yes
C(4) P(5) C(511) 103.6(5) yes
C(5) P(5) C(511) 103.4(5) yes
Pt(3) P(6) C(5) 117.1(4) yes
Pt(3) P(6) C(611) 116.7(4) yes
Pt(3) P(6) C(621) 111.4(3) yes
C(5) P(6) C(611) 100.5(5) yes
C(5) P(6) C(621) 104.6(5) yes
C(611) P(6) C(621) 105.0(5) yes
Au(1) P(7) C(711) 112.8(5) yes
Au(1) P(7) C(721) 117.7(5) yes
Au(1) P(7) C(731) 108.1(4) yes
C(711) P(7) C(721) 105.8(7) yes
C(711) P(7) C(731) 105.4(7) yes
C(721) P(7) C(731) 106.1(6) yes
F(1) P(8) F(2) 87.5(6) yes
F(1) P(8) F(3) 89.7(6) yes
F(1) P(8) F(4) 89.3(5) yes
F(1) P(8) F(5) 91.7(6) yes
F(1) P(8) F(6) 178.0(6) yes
F(2) P(8) F(3) 89.3(8) yes
F(2) P(8) F(4) 89.1(7) yes
F(2) P(8) F(5) 178.9(7) yes
F(2) P(8) F(6) 90.7(6) yes
F(3) P(8) F(4) 178.2(8) yes
F(3) P(8) F(5) 91.4(8) yes
F(3) P(8) F(6) 91.0(7) yes
F(4) P(8) F(5) 90.2(7) yes
F(4) P(8) F(6) 89.9(6) yes
F(5) P(8) F(6) 90.1(6) yes
F(7) P(9) F(8) 94(2) yes
F(7) P(9) F(9) 84(2) yes
F(7) P(9) F(10) 178(2) yes
F(7) P(9) F(11) 92(3) yes
F(7) P(9) F(12) 97.1(19) yes
F(8) P(9) F(9) 174.6(15) yes
F(8) P(9) F(10) 85.3(14) yes
F(8) P(9) F(11) 91(2) yes
F(8) P(9) F(12) 93.7(13) yes
F(9) P(9) F(10) 97.6(17) yes
F(9) P(9) F(11) 94(2) yes
F(9) P(9) F(12) 82.1(15) yes
F(10) P(9) F(11) 87(2) yes
F(10) P(9) F(12) 84.3(15) yes
F(11) P(9) F(12) 170(3) yes
F(13) P(10) F(14) 83.9(17) yes
F(13) P(10) F(15) 78.5(17) yes
F(13) P(10) F(16) 166(2) yes
F(13) P(10) F(17) 99(2) yes
F(13) P(10) F(18) 79.3(16) yes
F(14) P(10) F(15) 93.4(15) yes
F(14) P(10) F(16) 98(2) yes
F(14) P(10) F(17) 97(2) yes
F(14) P(10) F(18) 159.9(17) yes
F(15) P(10) F(16) 87.4(18) yes
F(15) P(10) F(17) 169(2) yes
F(15) P(10) F(18) 94.0(16) yes
F(16) P(10) F(17) 94(2) yes
F(16) P(10) F(18) 101(2) yes
F(17) P(10) F(18) 75.1(19) yes
Cl(8) F(12) P(9) 109.9(17) yes
C(1) N(1) C(11) 174.1(13) yes
Pt(1) C(1) N(1) 171.0(11) yes
P(1) C(2) P(2) 105.5(5) yes
P(2) C(3) P(3) 108.6(6) yes
P(4) C(4) P(5) 107.4(6) yes
P(5) C(5) P(6) 111.5(6) yes
N(1) C(11) C(12) 121.2(16) yes
N(1) C(11) C(16) 116.5(14) yes
C(12) C(11) C(16) 122.4(15) yes
C(11) C(12) C(13) 118.6(19) yes
C(11) C(12) C(17) 122.0(18) yes
C(13) C(12) C(17) 119.2(19) yes
C(12) C(13) C(14) 117(2) yes
C(13) C(14) C(15) 126(2) yes
C(14) C(15) C(16) 116(2) yes
C(11) C(16) C(15) 118.9(18) yes
C(11) C(16) C(18) 121.0(15) yes
C(15) C(16) C(18) 120.0(19) yes
P(1) C(111) C(112) 117.5(11) yes
P(1) C(111) C(116) 124.5(14) yes
C(112) C(111) C(116) 117.5(15) yes
C(111) C(112) C(113) 119.2(18) yes
C(112) C(113) C(114) 118(2) yes
C(113) C(114) C(115) 120(2) yes
C(114) C(115) C(116) 124(2) yes
C(111) C(116) C(115) 121(2) yes
P(1) C(121) C(122) 120.8(11) yes
P(1) C(121) C(126) 122.3(13) yes
C(122) C(121) C(126) 116.7(14) yes
C(121) C(122) C(123) 121(2) yes
C(122) C(123) C(124) 123(2) yes
C(123) C(124) C(125) 122(2) yes
C(124) C(125) C(126) 115(2) yes
C(121) C(126) C(125) 122(2) yes
P(2) C(211) C(212) 119.7(10) yes
P(2) C(211) C(216) 119.1(10) yes
C(212) C(211) C(216) 120.9(13) yes
C(211) C(212) C(213) 119.3(13) yes
C(212) C(213) C(214) 120.7(17) yes
C(213) C(214) C(215) 119(2) yes
C(214) C(215) C(216) 120.0(17) yes
C(211) C(216) C(215) 119.8(15) yes
P(3) C(311) C(312) 120.2(12) yes
P(3) C(311) C(316) 124.1(12) yes
C(312) C(311) C(316) 115.4(15) yes
C(311) C(312) C(313) 121.1(18) yes
C(312) C(313) C(314) 117(2) yes
C(313) C(314) C(315) 124(3) yes
C(314) C(315) C(316) 121(3) yes
C(311) C(316) C(315) 121.9(19) yes
P(3) C(321) C(322) 120.2(10) yes
P(3) C(321) C(326) 121.1(12) yes
C(322) C(321) C(326) 118.7(14) yes
C(321) C(322) C(323) 125.6(14) yes
C(322) C(323) C(324) 114.5(15) yes
C(323) C(324) C(325) 122(2) yes
C(324) C(325) C(326) 124(2) yes
C(321) C(326) C(325) 115.5(18) yes
P(4) C(411) C(412) 120.9(10) yes
P(4) C(411) C(416) 122.0(10) yes
C(412) C(411) C(416) 117.2(12) yes
C(411) C(412) C(413) 118.7(13) yes
C(412) C(413) C(414) 122.6(17) yes
C(413) C(414) C(415) 121.1(17) yes
C(414) C(415) C(416) 118.8(15) yes
C(411) C(416) C(415) 121.5(14) yes
P(4) C(421) C(422) 118.6(12) yes
P(4) C(421) C(426) 122.2(16) yes
C(422) C(421) C(426) 119.2(19) yes
C(421) C(422) C(423) 118.4(18) yes
C(422) C(423) C(424) 116.7(18) yes
C(423) C(424) C(425) 120(2) yes
C(424) C(425) C(426) 121(2) yes
C(421) C(426) C(425) 125(2) yes
P(5) C(511) C(512) 120.7(9) yes
P(5) C(511) C(516) 121.2(10) yes
C(512) C(511) C(516) 118.0(12) yes
C(511) C(512) C(513) 122.7(14) yes
C(512) C(513) C(514) 118.2(18) yes
C(513) C(514) C(515) 122.4(16) yes
C(514) C(515) C(516) 119.0(16) yes
C(511) C(516) C(515) 119.6(15) yes
P(6) C(611) C(612) 120.8(10) yes
P(6) C(611) C(616) 118.9(10) yes
C(612) C(611) C(616) 120.3(12) yes
C(611) C(612) C(613) 122.5(14) yes
C(612) C(613) C(614) 117.3(15) yes
C(613) C(614) C(615) 122.0(16) yes
C(614) C(615) C(616) 121.7(15) yes
C(611) C(616) C(615) 116.0(13) yes
P(6) C(621) C(622) 120.8(9) yes
P(6) C(621) C(626) 122.9(9) yes
C(622) C(621) C(626) 116.3(11) yes
C(621) C(622) C(623) 122.8(13) yes
C(622) C(623) C(624) 120.3(15) yes
C(623) C(624) C(625) 119.3(15) yes
C(624) C(625) C(626) 121.1(15) yes
C(621) C(626) C(625) 120.1(13) yes
P(7) C(711) C(712) 124.3(15) yes
P(7) C(711) C(716) 116.3(12) yes
C(712) C(711) C(716) 119.3(17) yes
C(711) C(712) C(713) 117(2) yes
C(712) C(713) C(714) 121(2) yes
C(713) C(714) C(715) 118(2) yes
C(714) C(715) C(716) 126(2) yes
C(711) C(716) C(715) 119.6(19) yes
P(7) C(721) C(722) 119.7(11) yes
P(7) C(721) C(726) 124.5(12) yes
C(722) C(721) C(726) 115.7(14) yes
C(721) C(722) C(723) 119.3(17) yes
C(722) C(723) C(724) 124(2) yes
C(723) C(724) C(725) 117.5(19) yes
C(724) C(725) C(726) 119.3(17) yes
C(721) C(726) C(725) 121.2(17) yes
P(7) C(731) C(732) 122.6(11) yes
P(7) C(731) C(736) 115.4(10) yes
C(732) C(731) C(736) 122.0(13) yes
C(731) C(732) C(733) 116.2(16) yes
C(732) C(733) C(734) 124.8(18) yes
C(733) C(734) C(735) 116.1(17) yes
C(734) C(735) C(736) 123.2(16) yes
C(731) C(736) C(735) 117.5(13) yes
Cl(2) C(801) Cl(3) 117(2) yes
Cl(4) C(802) Cl(5) 107(2) yes
Cl(6) C(803) Cl(7) 109.7(16) yes
Cl(6) C(803) Cl(8) 101(2) yes
Cl(7) C(803) Cl(8) 133(2) yes
Cl(9) C(804) Cl(10) 156(3) yes
Cl(9) C(804) Cl(11) 162(3) yes
Cl(10) C(804) Cl(11) 39(2) yes
P(1) C(2) H(1) 110.6 no
P(1) C(2) H(2) 110.6 no
P(2) C(2) H(1) 110.6 no
P(2) C(2) H(2) 110.6 no
H(1) C(2) H(2) 108.8 no
P(2) C(3) H(3) 110.0 no
P(2) C(3) H(4) 110.0 no
P(3) C(3) H(3) 110.0 no
P(3) C(3) H(4) 110.0 no
H(3) C(3) H(4) 108.3 no
P(4) C(4) H(5) 110.2 no
P(4) C(4) H(6) 110.2 no
P(5) C(4) H(5) 110.3 no
P(5) C(4) H(6) 110.2 no
H(5) C(4) H(6) 108.5 no
P(5) C(5) H(7) 109.3 no
P(5) C(5) H(8) 109.3 no
P(6) C(5) H(7) 109.3 no
P(6) C(5) H(8) 109.3 no
H(7) C(5) H(8) 108.0 no
C(12) C(13) H(9) 121.6 no
C(14) C(13) H(9) 121.6 no
C(13) C(14) H(10) 116.8 no
C(15) C(14) H(10) 116.8 no
C(14) C(15) H(11) 121.9 no
C(16) C(15) H(11) 121.9 no
C(12) C(17) H(12) 109.5 no
C(12) C(17) H(13) 109.5 no
C(12) C(17) H(14) 109.5 no
H(12) C(17) H(13) 109.5 no
H(12) C(17) H(14) 109.5 no
H(13) C(17) H(14) 109.5 no
C(16) C(18) H(15) 109.5 no
C(16) C(18) H(16) 109.5 no
C(16) C(18) H(17) 109.5 no
H(15) C(18) H(16) 109.5 no
H(15) C(18) H(17) 109.5 no
H(16) C(18) H(17) 109.5 no
C(111) C(112) H(18) 120.4 no
C(113) C(112) H(18) 120.4 no
C(112) C(113) H(19) 121.1 no
C(114) C(113) H(19) 121.1 no
C(113) C(114) H(20) 119.9 no
C(115) C(114) H(20) 119.9 no
C(114) C(115) H(21) 118.1 no
C(116) C(115) H(21) 118.1 no
C(111) C(116) H(22) 119.3 no
C(115) C(116) H(22) 119.3 no
C(121) C(122) H(23) 119.3 no
C(123) C(122) H(23) 119.3 no
C(122) C(123) H(24) 118.6 no
C(124) C(123) H(24) 118.6 no
C(123) C(124) H(25) 119.0 no
C(125) C(124) H(25) 119.0 no
C(124) C(125) H(26) 122.4 no
C(126) C(125) H(26) 122.4 no
C(121) C(126) H(27) 119.2 no
C(125) C(126) H(27) 119.2 no
C(211) C(212) H(28) 120.4 no
C(213) C(212) H(28) 120.4 no
C(212) C(213) H(29) 119.6 no
C(214) C(213) H(29) 119.6 no
C(213) C(214) H(30) 120.6 no
C(215) C(214) H(30) 120.6 no
C(214) C(215) H(31) 120.0 no
C(216) C(215) H(31) 120.0 no
C(211) C(216) H(32) 120.1 no
C(215) C(216) H(32) 120.1 no
C(311) C(312) H(33) 119.4 no
C(313) C(312) H(33) 119.4 no
C(312) C(313) H(34) 121.6 no
C(314) C(313) H(34) 121.6 no
C(313) C(314) H(35) 118.0 no
C(315) C(314) H(35) 118.0 no
C(314) C(315) H(36) 119.6 no
C(316) C(315) H(36) 119.6 no
C(311) C(316) H(37) 119.1 no
C(315) C(316) H(37) 119.1 no
C(321) C(322) H(38) 117.2 no
C(323) C(322) H(38) 117.2 no
C(322) C(323) H(39) 122.8 no
C(324) C(323) H(39) 122.7 no
C(323) C(324) H(40) 119.2 no
C(325) C(324) H(40) 119.2 no
C(324) C(325) H(41) 118.1 no
C(326) C(325) H(41) 118.1 no
C(321) C(326) H(42) 122.3 no
C(325) C(326) H(42) 122.3 no
C(411) C(412) H(43) 120.6 no
C(413) C(412) H(43) 120.6 no
C(412) C(413) H(44) 118.7 no
C(414) C(413) H(44) 118.7 no
C(413) C(414) H(45) 119.4 no
C(415) C(414) H(45) 119.5 no
C(414) C(415) H(46) 120.6 no
C(416) C(415) H(46) 120.6 no
C(411) C(416) H(47) 119.3 no
C(415) C(416) H(47) 119.2 no
C(421) C(422) H(48) 120.8 no
C(423) C(422) H(48) 120.8 no
C(422) C(423) H(49) 121.6 no
C(424) C(423) H(49) 121.6 no
C(423) C(424) H(50) 120.2 no
C(425) C(424) H(50) 120.2 no
C(424) C(425) H(51) 119.7 no
C(426) C(425) H(51) 119.7 no
C(421) C(426) H(52) 117.4 no
C(425) C(426) H(52) 117.4 no
C(511) C(512) H(53) 118.6 no
C(513) C(512) H(53) 118.6 no
C(512) C(513) H(54) 120.9 no
C(514) C(513) H(54) 120.9 no
C(513) C(514) H(55) 118.8 no
C(515) C(514) H(55) 118.8 no
C(514) C(515) H(56) 120.5 no
C(516) C(515) H(56) 120.5 no
C(511) C(516) H(57) 120.2 no
C(515) C(516) H(57) 120.2 no
C(611) C(612) H(58) 118.7 no
C(613) C(612) H(58) 118.7 no
C(612) C(613) H(59) 121.3 no
C(614) C(613) H(59) 121.3 no
C(613) C(614) H(60) 119.0 no
C(615) C(614) H(60) 119.0 no
C(614) C(615) H(61) 119.2 no
C(616) C(615) H(61) 119.2 no
C(611) C(616) H(62) 122.0 no
C(615) C(616) H(62) 122.0 no
C(621) C(622) H(63) 118.6 no
C(623) C(622) H(63) 118.6 no
C(622) C(623) H(64) 119.9 no
C(624) C(623) H(64) 119.9 no
C(623) C(624) H(65) 120.4 no
C(625) C(624) H(65) 120.4 no
C(624) C(625) H(66) 119.5 no
C(626) C(625) H(66) 119.5 no
C(621) C(626) H(67) 119.9 no
C(625) C(626) H(67) 119.9 no
C(711) C(712) H(68) 121.7 no
C(713) C(712) H(68) 121.7 no
C(712) C(713) H(69) 119.7 no
C(714) C(713) H(69) 119.7 no
C(713) C(714) H(70) 121.2 no
C(715) C(714) H(70) 121.2 no
C(714) C(715) H(71) 117.0 no
C(716) C(715) H(71) 117.0 no
C(711) C(716) H(72) 120.2 no
C(715) C(716) H(72) 120.2 no
C(721) C(722) H(73) 120.3 no
C(723) C(722) H(73) 120.3 no
C(722) C(723) H(74) 117.9 no
C(724) C(723) H(74) 117.9 no
C(723) C(724) H(75) 121.2 no
C(725) C(724) H(75) 121.2 no
C(724) C(725) H(76) 120.4 no
C(726) C(725) H(76) 120.3 no
C(721) C(726) H(77) 119.4 no
C(725) C(726) H(77) 119.4 no
C(731) C(732) H(78) 121.9 no
C(733) C(732) H(78) 121.9 no
C(732) C(733) H(79) 117.6 no
C(734) C(733) H(79) 117.6 no
C(733) C(734) H(80) 121.9 no
C(735) C(734) H(80) 122.0 no
C(734) C(735) H(81) 118.4 no
C(736) C(735) H(81) 118.4 no
C(731) C(736) H(82) 121.2 no
C(735) C(736) H(82) 121.2 no
Cl(2) C(801) H(83) 108.1 no
Cl(2) C(801) H(84) 108.1 no
Cl(3) C(801) H(83) 108.1 no
Cl(3) C(801) H(84) 108.1 no
H(83) C(801) H(84) 107.3 no
Cl(4) C(802) H(85) 110.2 no
Cl(4) C(802) H(86) 110.2 no
Cl(5) C(802) H(85) 110.2 no
Cl(5) C(802) H(86) 110.2 no
H(85) C(802) H(86) 108.5 no

loop_
_geom_bond_atom_site_label_1
_geom_bond_atom_site_label_2
_geom_bond_distance
_geom_bond_publ_flag
Au(1) Pt(2) 2.7424(6) yes
Au(1) Pt(3) 2.6358(6) yes
Au(1) P(7) 2.284(3) yes
Pt(1) Pt(2) 2.6608(6) yes
Pt(1) P(1) 2.312(2) yes
Pt(1) P(4) 2.320(3) yes
Pt(1) C(1) 1.957(12) yes
Pt(2) Pt(3) 2.8012(6) yes
Pt(2) P(2) 2.257(3) yes
Pt(2) P(5) 2.266(2) yes
Pt(3) Cl(1) 2.398(2) yes
Pt(3) P(3) 2.302(3) yes
Pt(3) P(6) 2.298(3) yes
Cl(2) C(801) 1.61(4) yes
Cl(3) C(801) 1.84(4) yes
Cl(4) C(802) 1.93(5) yes
Cl(5) C(802) 1.61(5) yes
Cl(6) C(803) 1.70(3) yes
Cl(7) C(803) 1.72(3) yes
Cl(8) F(12) 1.75(4) yes
Cl(8) C(803) 1.45(4) yes
Cl(9) C(804) 1.76(5) yes
Cl(10) Cl(11) 1.19(5) yes
Cl(10) C(804) 1.74(6) yes
Cl(11) C(804) 1.84(5) yes
P(1) C(2) 1.855(12) yes
P(1) C(111) 1.807(15) yes
P(1) C(121) 1.793(15) yes
P(2) C(2) 1.842(11) yes
P(2) C(3) 1.847(12) yes
P(2) C(211) 1.839(14) yes
P(3) C(3) 1.820(12) yes
P(3) C(311) 1.810(15) yes
P(3) C(321) 1.834(15) yes
P(4) C(4) 1.833(13) yes
P(4) C(411) 1.806(14) yes
P(4) C(421) 1.840(15) yes
P(5) C(4) 1.784(12) yes
P(5) C(5) 1.833(12) yes
P(5) C(511) 1.814(12) yes
P(6) C(5) 1.828(12) yes
P(6) C(611) 1.829(13) yes
P(6) C(621) 1.812(12) yes
P(7) C(711) 1.802(13) yes
P(7) C(721) 1.799(15) yes
P(7) C(731) 1.834(14) yes
P(8) F(1) 1.603(8) yes
P(8) F(2) 1.597(14) yes
P(8) F(3) 1.561(12) yes
P(8) F(4) 1.611(11) yes
P(8) F(5) 1.573(12) yes
P(8) F(6) 1.583(12) yes
P(9) F(7) 1.59(4) yes
P(9) F(8) 1.69(2) yes
P(9) F(9) 1.48(2) yes
P(9) F(10) 1.56(2) yes
P(9) F(11) 1.34(6) yes
P(9) F(12) 1.66(3) yes
P(10) F(13) 1.55(2) yes
P(10) F(14) 1.61(2) yes
P(10) F(15) 1.42(2) yes
P(10) F(16) 1.39(3) yes
P(10) F(17) 1.48(2) yes
P(10) F(18) 1.64(3) yes
N(1) C(1) 1.177(16) yes
N(1) C(11) 1.395(18) yes
C(11) C(12) 1.37(2) yes
C(11) C(16) 1.43(2) yes
C(12) C(13) 1.42(2) yes
C(12) C(17) 1.50(3) yes
C(13) C(14) 1.36(4) yes
C(14) C(15) 1.38(3) yes
C(15) C(16) 1.39(2) yes
C(16) C(18) 1.55(2) yes
C(111) C(112) 1.46(2) yes
C(111) C(116) 1.40(2) yes
C(112) C(113) 1.39(3) yes
C(113) C(114) 1.46(3) yes
C(114) C(115) 1.32(4) yes
C(115) C(116) 1.32(3) yes
C(121) C(122) 1.41(2) yes
C(121) C(126) 1.44(2) yes
C(122) C(123) 1.31(2) yes
C(123) C(124) 1.33(4) yes
C(124) C(125) 1.44(4) yes
C(125) C(126) 1.40(2) yes
C(211) C(212) 1.378(19) yes
C(211) C(216) 1.39(2) yes
C(212) C(213) 1.37(2) yes
C(213) C(214) 1.41(2) yes
C(214) C(215) 1.39(3) yes
C(215) C(216) 1.38(2) yes
C(311) C(312) 1.44(2) yes
C(311) C(316) 1.36(2) yes
C(312) C(313) 1.37(2) yes
C(313) C(314) 1.44(4) yes
C(314) C(315) 1.20(4) yes
C(315) C(316) 1.42(3) yes
C(321) C(322) 1.35(2) yes
C(321) C(326) 1.38(2) yes
C(322) C(323) 1.43(2) yes
C(323) C(324) 1.36(3) yes
C(324) C(325) 1.31(3) yes
C(325) C(326) 1.46(3) yes
C(411) C(412) 1.42(2) yes
C(411) C(416) 1.438(19) yes
C(412) C(413) 1.39(2) yes
C(413) C(414) 1.33(2) yes
C(414) C(415) 1.40(2) yes
C(415) C(416) 1.37(2) yes
C(421) C(422) 1.39(2) yes
C(421) C(426) 1.26(3) yes
C(422) C(423) 1.54(3) yes
C(423) C(424) 1.36(3) yes
C(424) C(425) 1.36(3) yes
C(425) C(426) 1.38(3) yes
C(511) C(512) 1.41(2) yes
C(511) C(516) 1.392(18) yes
C(512) C(513) 1.35(2) yes
C(513) C(514) 1.38(2) yes
C(514) C(515) 1.37(3) yes
C(515) C(516) 1.41(2) yes
C(611) C(612) 1.368(18) yes
C(611) C(616) 1.421(19) yes
C(612) C(613) 1.37(2) yes
C(613) C(614) 1.40(2) yes
C(614) C(615) 1.34(2) yes
C(615) C(616) 1.42(2) yes
C(621) C(622) 1.388(17) yes
C(621) C(626) 1.41(2) yes
C(622) C(623) 1.35(2) yes
C(623) C(624) 1.38(2) yes
C(624) C(625) 1.36(2) yes
C(625) C(626) 1.39(2) yes
C(711) C(712) 1.32(3) yes
C(711) C(716) 1.40(2) yes
C(712) C(713) 1.56(3) yes
C(713) C(714) 1.35(4) yes
C(714) C(715) 1.27(4) yes
C(715) C(716) 1.39(3) yes
C(721) C(722) 1.40(2) yes
C(721) C(726) 1.42(2) yes
C(722) C(723) 1.29(2) yes
C(723) C(724) 1.37(2) yes
C(724) C(725) 1.35(3) yes
C(725) C(726) 1.32(2) yes
C(731) C(732) 1.40(2) yes
C(731) C(736) 1.365(18) yes
C(732) C(733) 1.38(2) yes
C(733) C(734) 1.38(2) yes
C(734) C(735) 1.35(2) yes
C(735) C(736) 1.42(2) yes
C(2) H(1) 0.990 no
C(2) H(2) 0.990 no
C(3) H(3) 0.990 no
C(3) H(4) 0.990 no
C(4) H(5) 0.990 no
C(4) H(6) 0.990 no
C(5) H(7) 0.990 no
C(5) H(8) 0.990 no
C(13) H(9) 0.950 no
C(14) H(10) 0.950 no
C(15) H(11) 0.950 no
C(17) H(12) 0.980 no
C(17) H(13) 0.980 no
C(17) H(14) 0.980 no
C(18) H(15) 0.980 no
C(18) H(16) 0.980 no
C(18) H(17) 0.980 no
C(112) H(18) 0.950 no
C(113) H(19) 0.950 no
C(114) H(20) 0.950 no
C(115) H(21) 0.950 no
C(116) H(22) 0.950 no
C(122) H(23) 0.950 no
C(123) H(24) 0.950 no
C(124) H(25) 0.950 no
C(125) H(26) 0.950 no
C(126) H(27) 0.950 no
C(212) H(28) 0.950 no
C(213) H(29) 0.950 no
C(214) H(30) 0.950 no
C(215) H(31) 0.950 no
C(216) H(32) 0.950 no
C(312) H(33) 0.950 no
C(313) H(34) 0.950 no
C(314) H(35) 0.950 no
C(315) H(36) 0.950 no
C(316) H(37) 0.950 no
C(322) H(38) 0.950 no
C(323) H(39) 0.950 no
C(324) H(40) 0.950 no
C(325) H(41) 0.950 no
C(326) H(42) 0.950 no
C(412) H(43) 0.950 no
C(413) H(44) 0.950 no
C(414) H(45) 0.950 no
C(415) H(46) 0.950 no
C(416) H(47) 0.950 no
C(422) H(48) 0.950 no
C(423) H(49) 0.950 no
C(424) H(50) 0.950 no
C(425) H(51) 0.950 no
C(426) H(52) 0.950 no
C(512) H(53) 0.950 no
C(513) H(54) 0.950 no
C(514) H(55) 0.950 no
C(515) H(56) 0.950 no
C(516) H(57) 0.950 no
C(612) H(58) 0.950 no
C(613) H(59) 0.950 no
C(614) H(60) 0.950 no
C(615) H(61) 0.950 no
C(616) H(62) 0.950 no
C(622) H(63) 0.950 no
C(623) H(64) 0.950 no
C(624) H(65) 0.950 no
C(625) H(66) 0.950 no
C(626) H(67) 0.950 no
C(712) H(68) 0.950 no
C(713) H(69) 0.950 no
C(714) H(70) 0.950 no
C(715) H(71) 0.950 no
C(716) H(72) 0.950 no
C(722) H(73) 0.950 no
C(723) H(74) 0.950 no
C(724) H(75) 0.950 no
C(725) H(76) 0.950 no
C(726) H(77) 0.950 no
C(732) H(78) 0.950 no
C(733) H(79) 0.950 no
C(734) H(80) 0.950 no
C(735) H(81) 0.950 no
C(736) H(82) 0.950 no
C(801) H(83) 0.990 no
C(801) H(84) 0.990 no
C(802) H(85) 0.990 no
C(802) H(86) 0.990 no
